data_7129688
loop_
_publ_author_name
'Krishna Chaitanya, Nandikolla'
'Sambasiva Rao, Y. N.'
'Choutipalli, Venkata Surya Kumar'
'Mainkar, Prathama S.'
'Subramanian, Venkatesan'
'Chandrasekhar, Srivari'

_publ_section_title
;
 Cascade Aryne Insertion/Vinylogous Aldol Reaction of Vinyl-substituted
 \b-Keto/enol Carbonyls
;
_journal_name_full 'Chemical Communications'
_journal_paper_doi 10.1039/D1CC06810E
_journal_year 2022
_chemical_absolute_configuration syn
_chemical_formula_moiety 'C21 H24 O3'
_chemical_formula_sum 'C21 H24 O3'
_chemical_formula_weight 324.40
_space_group_crystal_system monoclinic
_space_group_IT_number 4
_space_group_name_Hall 'P 2yb'
_space_group_name_H-M_alt 'P 1 21 1'
_atom_sites_solution_hydrogens geom
_audit_creation_method SHELXL-2018/3
_audit_update_record
;
2020-12-29 deposited with the CCDC.	2022-02-04 downloaded from the CCDC.
;
_cell_angle_alpha 90
_cell_angle_beta 94.723(12)
_cell_angle_gamma 90
_cell_formula_units_Z 2
_cell_length_a 6.549(3)
_cell_length_b 12.882(5)
_cell_length_c 10.906(5)
_cell_measurement_reflns_used 9297
_cell_measurement_temperature 294(2)
_cell_measurement_theta_max 56.73
_cell_measurement_theta_min 2.56
_cell_volume 917.0(7)
_computing_cell_refinement '<i>SAINT</i> (Bruker, 2016)'
_computing_data_collection '<i>APEX3</i> (Bruker, 2016)'
_computing_data_reduction 'Bruker SAINT'
_computing_molecular_graphics 'Bruker SHELXTL'
_computing_publication_material 'Bruker SHELXTL'
_computing_structure_refinement '<i>SHELXL2014</i> (Sheldrick, 2015)'
_computing_structure_solution '<i>SHELXT</i> (Sheldrick, 2015)'
_diffrn_ambient_temperature 294(2)
_diffrn_measured_fraction_theta_full 0.998
_diffrn_measured_fraction_theta_max 0.993
_diffrn_measurement_device_type 'Bruker D8 QUEST PHOTON-100'
_diffrn_measurement_method '\w and \f'
_diffrn_radiation_type MoK\a
_diffrn_radiation_wavelength 0.71073
_diffrn_reflns_av_R_equivalents 0.0612
_diffrn_reflns_av_unetI/netI 0.0445
_diffrn_reflns_Laue_measured_fraction_full 0.998
_diffrn_reflns_Laue_measured_fraction_max 0.993
_diffrn_reflns_limit_h_max 9
_diffrn_reflns_limit_h_min -8
_diffrn_reflns_limit_k_max 18
_diffrn_reflns_limit_k_min -18
_diffrn_reflns_limit_l_max 14
_diffrn_reflns_limit_l_min -15
_diffrn_reflns_number 33298
_diffrn_reflns_point_group_measured_fraction_full 0.998
_diffrn_reflns_point_group_measured_fraction_max 0.989
_diffrn_reflns_theta_full 25.242
_diffrn_reflns_theta_max 30.541
_diffrn_reflns_theta_min 2.452
_exptl_absorpt_coefficient_mu 0.077
_exptl_absorpt_correction_T_max 0.7461
_exptl_absorpt_correction_T_min 0.6801
_exptl_absorpt_correction_type multi-scan
_exptl_absorpt_process_details 'SADABS, Bruker, 2016'
_exptl_crystal_colour colorless
_exptl_crystal_density_diffrn 1.175
_exptl_crystal_description block
_exptl_crystal_F_000 348
_exptl_crystal_size_max 0.280
_exptl_crystal_size_mid 0.260
_exptl_crystal_size_min 0.180
_refine_diff_density_max 0.209
_refine_diff_density_min -0.197
_refine_diff_density_rms 0.042
_refine_ls_abs_structure_details
;
 Flack x determined using 1545 quotients [(I+)-(I-)]/[(I+)+(I-)]
 (Parsons, Flack and Wagner, Acta Cryst. B69 (2013) 249-259).
;
_refine_ls_abs_structure_Flack -0.2(4)
_refine_ls_extinction_method none
_refine_ls_goodness_of_fit_ref 1.031
_refine_ls_hydrogen_treatment constr
_refine_ls_matrix_type full
_refine_ls_number_parameters 222
_refine_ls_number_reflns 5572
_refine_ls_number_restraints 1
_refine_ls_restrained_S_all 1.031
_refine_ls_R_factor_all 0.0812
_refine_ls_R_factor_gt 0.0518
_refine_ls_shift/su_max 0.000
_refine_ls_shift/su_mean 0.000
_refine_ls_structure_factor_coef Fsqd
_refine_ls_weighting_details 'w=1/[\s^2^(Fo^2^)+(0.0719P)^2^+0.0917P] where P=(Fo^2^+2Fc^2^)/3'
_refine_ls_weighting_scheme calc
_refine_ls_wR_factor_gt 0.1239
_refine_ls_wR_factor_ref 0.1401
_reflns_Friedel_coverage 0.914
_reflns_Friedel_fraction_full 0.999
_reflns_Friedel_fraction_max 0.985
_reflns_number_gt 4019
_reflns_number_total 5572
_reflns_threshold_expression 'I > 2\s(I)'
_cod_data_source_file d1cc06810e2.cif
_cod_data_source_block KA845_0m
_cod_original_cell_volume 916.9(7)
_cod_original_sg_symbol_H-M 'P 21'
_cod_database_code 7129688
_shelx_shelxl_version_number 2018/3
_shelx_space_group_comment
;
The symmetry employed for this shelxl refinement is uniquely defined
by the following loop, which should always be used as a source of
symmetry information in preference to the above space-group names.
They are only intended as comments.
;
_shelx_estimated_absorpt_t_min 0.979
_shelx_estimated_absorpt_t_max 0.986

loop_
_space_group_symop_operation_xyz
'x, y, z'
'-x, y+1/2, -z'

loop_
_atom_site_label
_atom_site_type_symbol
_atom_site_fract_x
_atom_site_fract_y
_atom_site_fract_z
_atom_site_U_iso_or_equiv
_atom_site_adp_type
_atom_site_occupancy
_atom_site_site_symmetry_order
_atom_site_calc_flag
_atom_site_refinement_flags_posn
_atom_site_refinement_flags_adp
_atom_site_refinement_flags_occupancy
_atom_site_disorder_assembly
_atom_site_disorder_group
C1 C 0.1913(3) 0.48766(16) 0.5563(2) 0.0317(4) Uani 1 1 d . . . . .
C2 C 0.0966(4) 0.46208(19) 0.4286(2) 0.0398(5) Uani 1 1 d . . . . .
H2A H 0.018692 0.398038 0.428472 0.048 Uiso 1 1 calc R U . . .
H2B H 0.200474 0.456058 0.370510 0.048 Uiso 1 1 calc R U . . .
C3 C -0.0447(4) 0.5564(2) 0.3982(2) 0.0418(5) Uani 1 1 d . . . . .
H3 H 0.041851 0.611210 0.367861 0.050 Uiso 1 1 calc R U . . .
C4 C -0.1075(4) 0.5929(2) 0.5237(2) 0.0399(5) Uani 1 1 d . . . . .
H4A H -0.128804 0.667392 0.524792 0.048 Uiso 1 1 calc R U . . .
H4B H -0.231171 0.558217 0.545060 0.048 Uiso 1 1 calc R U . . .
C5 C 0.0752(3) 0.56166(16) 0.6094(2) 0.0326(4) Uani 1 1 d . . . . .
C6 C 0.1266(3) 0.60042(17) 0.7288(2) 0.0348(5) Uani 1 1 d . . . . .
C7 C 0.3065(3) 0.56487(17) 0.7904(2) 0.0339(4) Uani 1 1 d . . . . .
C8 C 0.4326(3) 0.48887(17) 0.7393(2) 0.0334(5) Uani 1 1 d . . . . .
C9 C 0.3717(3) 0.44701(15) 0.6209(2) 0.0318(4) Uani 1 1 d . . . . .
C10 C 0.6192(4) 0.45405(18) 0.8035(2) 0.0403(5) Uani 1 1 d . . . . .
H10 H 0.660010 0.482022 0.880235 0.048 Uiso 1 1 calc R U . . .
C11 C 0.7387(4) 0.38047(19) 0.7543(3) 0.0448(6) Uani 1 1 d . . . . .
C12 C 0.6760(4) 0.3365(2) 0.6391(3) 0.0458(6) Uani 1 1 d . . . . .
H12 H 0.756312 0.285482 0.606534 0.055 Uiso 1 1 calc R U . . .
C13 C 0.4980(4) 0.36772(16) 0.5739(2) 0.0384(5) Uani 1 1 d . . . . .
C14 C -0.2143(5) 0.5366(2) 0.2975(2) 0.0525(7) Uani 1 1 d . . . . .
C15 C -0.4084(5) 0.5564(4) 0.3096(3) 0.0864(13) Uani 1 1 d . . . . .
H15A H -0.505893 0.544685 0.244118 0.104 Uiso 1 1 calc R U . . .
H15B H -0.448385 0.582103 0.383627 0.104 Uiso 1 1 calc R U . . .
C16 C -0.1436(8) 0.4951(4) 0.1797(3) 0.0908(13) Uani 1 1 d . . . . .
H16A H -0.257661 0.491916 0.118567 0.136 Uiso 1 1 calc R U . . .
H16B H -0.087786 0.426832 0.193442 0.136 Uiso 1 1 calc R U . . .
H16C H -0.040275 0.540118 0.151640 0.136 Uiso 1 1 calc R U . . .
C17 C -0.0094(4) 0.6793(2) 0.7846(3) 0.0503(6) Uani 1 1 d . . . . .
H17A H -0.028292 0.737978 0.730646 0.075 Uiso 1 1 calc R U . . .
H17B H 0.053733 0.701533 0.862764 0.075 Uiso 1 1 calc R U . . .
H17C H -0.139953 0.648392 0.795840 0.075 Uiso 1 1 calc R U . . .
C18 C 0.3712(4) 0.6075(2) 0.9156(2) 0.0445(6) Uani 1 1 d . . . . .
C19 C 0.5661(7) 0.7396(4) 1.0220(4) 0.0881(13) Uani 1 1 d . . . . .
H19A H 0.640347 0.801173 1.003737 0.132 Uiso 1 1 calc R U . . .
H19B H 0.654788 0.693345 1.070531 0.132 Uiso 1 1 calc R U . . .
H19C H 0.451581 0.757990 1.067212 0.132 Uiso 1 1 calc R U . . .
C20 C 0.9355(5) 0.3423(3) 0.8231(3) 0.0647(9) Uani 1 1 d . . . . .
H20A H 1.047289 0.351111 0.772398 0.097 Uiso 1 1 calc R U . . .
H20B H 0.921841 0.270135 0.842871 0.097 Uiso 1 1 calc R U . . .
H20C H 0.961789 0.381513 0.897613 0.097 Uiso 1 1 calc R U . . .
C21 C 0.5573(5) 0.2604(2) 0.4019(3) 0.0595(8) Uani 1 1 d . . . . .
H21A H 0.493798 0.243707 0.321879 0.089 Uiso 1 1 calc R U . . .
H21B H 0.580942 0.197843 0.448696 0.089 Uiso 1 1 calc R U . . .
H21C H 0.685520 0.294758 0.393517 0.089 Uiso 1 1 calc R U . . .
O1 O 0.4928(4) 0.68871(16) 0.90831(18) 0.0594(6) Uani 1 1 d . . . . .
O2 O 0.3208(5) 0.5742(3) 1.0103(2) 0.1063(12) Uani 1 1 d . . . . .
O3 O 0.4260(3) 0.32733(15) 0.46380(18) 0.0519(5) Uani 1 1 d . . . . .

loop_
_atom_site_aniso_label
_atom_site_aniso_U_11
_atom_site_aniso_U_22
_atom_site_aniso_U_33
_atom_site_aniso_U_23
_atom_site_aniso_U_13
_atom_site_aniso_U_12
C1 0.0286(10) 0.0324(10) 0.0339(10) -0.0004(8) 0.0009(8) -0.0026(8)
C2 0.0361(12) 0.0441(12) 0.0387(12) -0.0072(9) -0.0006(9) 0.0017(9)
C3 0.0411(12) 0.0421(12) 0.0414(12) 0.0038(10) -0.0020(10) -0.0023(10)
C4 0.0341(12) 0.0409(11) 0.0435(12) -0.0011(10) -0.0039(9) 0.0060(9)
C5 0.0277(10) 0.0335(10) 0.0362(10) 0.0008(9) 0.0012(8) -0.0006(8)
C6 0.0320(11) 0.0344(10) 0.0381(11) -0.0025(9) 0.0041(9) -0.0015(9)
C7 0.0331(11) 0.0383(10) 0.0304(10) 0.0000(8) 0.0030(8) -0.0042(9)
C8 0.0308(11) 0.0344(10) 0.0350(11) 0.0056(9) 0.0016(8) -0.0041(9)
C9 0.0273(10) 0.0303(10) 0.0379(11) 0.0010(8) 0.0033(8) -0.0010(8)
C10 0.0368(12) 0.0447(13) 0.0385(11) 0.0086(10) -0.0032(9) -0.0035(10)
C11 0.0335(12) 0.0435(12) 0.0566(15) 0.0154(11) -0.0015(11) 0.0019(10)
C12 0.0360(13) 0.0403(12) 0.0613(16) 0.0028(11) 0.0050(11) 0.0074(10)
C13 0.0334(12) 0.0329(11) 0.0491(13) -0.0029(9) 0.0051(10) 0.0001(9)
C14 0.0575(16) 0.0555(16) 0.0419(13) 0.0055(11) -0.0118(12) -0.0008(13)
C15 0.0508(19) 0.151(4) 0.0538(18) 0.012(2) -0.0164(15) -0.006(2)
C16 0.105(3) 0.110(3) 0.0523(18) -0.016(2) -0.0231(19) 0.031(3)
C17 0.0457(15) 0.0540(15) 0.0518(15) -0.0118(12) 0.0081(12) 0.0092(12)
C18 0.0397(13) 0.0592(15) 0.0342(12) -0.0029(11) 0.0013(9) 0.0006(12)
C19 0.097(3) 0.095(3) 0.070(2) -0.045(2) -0.011(2) -0.012(2)
C20 0.0437(16) 0.0705(19) 0.077(2) 0.0185(17) -0.0102(14) 0.0117(14)
C21 0.0497(16) 0.0556(16) 0.075(2) -0.0246(15) 0.0161(15) 0.0042(13)
O1 0.0725(14) 0.0600(12) 0.0452(10) -0.0175(9) 0.0015(9) -0.0162(10)
O2 0.122(2) 0.161(3) 0.0359(11) 0.0015(15) 0.0077(13) -0.064(2)
O3 0.0443(11) 0.0511(10) 0.0599(11) -0.0225(9) 0.0011(8) 0.0088(8)

loop_
_atom_type_symbol
_atom_type_description
_atom_type_scat_dispersion_real
_atom_type_scat_dispersion_imag
_atom_type_scat_source
C C 0.0033 0.0016 'International Tables Vol C Tables 4.2.6.8 and 6.1.1.4'
H H 0.0000 0.0000 'International Tables Vol C Tables 4.2.6.8 and 6.1.1.4'
O O 0.0106 0.0060 'International Tables Vol C Tables 4.2.6.8 and 6.1.1.4'

loop_
_geom_angle_atom_site_label_1
_geom_angle_atom_site_label_2
_geom_angle_atom_site_label_3
_geom_angle
_geom_angle_site_symmetry_1
_geom_angle_site_symmetry_3
_geom_angle_publ_flag
C5 C1 C9 120.70(19) . . ?
C5 C1 C2 109.84(19) . . ?
C9 C1 C2 129.5(2) . . ?
C1 C2 C3 102.64(19) . . ?
C1 C2 H2A 111.2 . . ?
C3 C2 H2A 111.2 . . ?
C1 C2 H2B 111.2 . . ?
C3 C2 H2B 111.2 . . ?
H2A C2 H2B 109.2 . . ?
C14 C3 C4 117.6(2) . . ?
C14 C3 C2 114.4(2) . . ?
C4 C3 C2 104.42(19) . . ?
C14 C3 H3 106.6 . . ?
C4 C3 H3 106.6 . . ?
C2 C3 H3 106.6 . . ?
C5 C4 C3 102.32(19) . . ?
C5 C4 H4A 111.3 . . ?
C3 C4 H4A 111.3 . . ?
C5 C4 H4B 111.3 . . ?
C3 C4 H4B 111.3 . . ?
H4A C4 H4B 109.2 . . ?
C1 C5 C6 122.42(19) . . ?
C1 C5 C4 111.15(19) . . ?
C6 C5 C4 126.4(2) . . ?
C7 C6 C5 117.4(2) . . ?
C7 C6 C17 122.2(2) . . ?
C5 C6 C17 120.4(2) . . ?
C6 C7 C8 122.33(19) . . ?
C6 C7 C18 119.1(2) . . ?
C8 C7 C18 118.61(19) . . ?
C7 C8 C9 119.14(18) . . ?
C7 C8 C10 121.6(2) . . ?
C9 C8 C10 119.3(2) . . ?
C1 C9 C8 117.89(18) . . ?
C1 C9 C13 124.3(2) . . ?
C8 C9 C13 117.82(19) . . ?
C11 C10 C8 121.3(2) . . ?
C11 C10 H10 119.3 . . ?
C8 C10 H10 119.3 . . ?
C10 C11 C12 119.6(2) . . ?
C10 C11 C20 121.4(3) . . ?
C12 C11 C20 118.9(3) . . ?
C13 C12 C11 121.1(2) . . ?
C13 C12 H12 119.5 . . ?
C11 C12 H12 119.5 . . ?
O3 C13 C12 124.3(2) . . ?
O3 C13 C9 114.9(2) . . ?
C12 C13 C9 120.8(2) . . ?
C15 C14 C16 121.6(3) . . ?
C15 C14 C3 123.4(3) . . ?
C16 C14 C3 114.9(3) . . ?
C14 C15 H15A 120.0 . . ?
C14 C15 H15B 120.0 . . ?
H15A C15 H15B 120.0 . . ?
C14 C16 H16A 109.5 . . ?
C14 C16 H16B 109.5 . . ?
H16A C16 H16B 109.5 . . ?
C14 C16 H16C 109.5 . . ?
H16A C16 H16C 109.5 . . ?
H16B C16 H16C 109.5 . . ?
C6 C17 H17A 109.5 . . ?
C6 C17 H17B 109.5 . . ?
H17A C17 H17B 109.5 . . ?
C6 C17 H17C 109.5 . . ?
H17A C17 H17C 109.5 . . ?
H17B C17 H17C 109.5 . . ?
O2 C18 O1 123.3(3) . . ?
O2 C18 C7 125.4(3) . . ?
O1 C18 C7 111.2(2) . . ?
O1 C19 H19A 109.5 . . ?
O1 C19 H19B 109.5 . . ?
H19A C19 H19B 109.5 . . ?
O1 C19 H19C 109.5 . . ?
H19A C19 H19C 109.5 . . ?
H19B C19 H19C 109.5 . . ?
C11 C20 H20A 109.5 . . ?
C11 C20 H20B 109.5 . . ?
H20A C20 H20B 109.5 . . ?
C11 C20 H20C 109.5 . . ?
H20A C20 H20C 109.5 . . ?
H20B C20 H20C 109.5 . . ?
O3 C21 H21A 109.5 . . ?
O3 C21 H21B 109.5 . . ?
H21A C21 H21B 109.5 . . ?
O3 C21 H21C 109.5 . . ?
H21A C21 H21C 109.5 . . ?
H21B C21 H21C 109.5 . . ?
C18 O1 C19 117.7(3) . . ?
C13 O3 C21 118.1(2) . . ?

loop_
_geom_bond_atom_site_label_1
_geom_bond_atom_site_label_2
_geom_bond_distance
_geom_bond_site_symmetry_2
_geom_bond_publ_flag
C1 C5 1.376(3) . ?
C1 C9 1.425(3) . ?
C1 C2 1.513(3) . ?
C2 C3 1.547(3) . ?
C2 H2A 0.9700 . ?
C2 H2B 0.9700 . ?
C3 C14 1.518(3) . ?
C3 C4 1.535(4) . ?
C3 H3 0.9800 . ?
C4 C5 1.511(3) . ?
C4 H4A 0.9700 . ?
C4 H4B 0.9700 . ?
C5 C6 1.410(3) . ?
C6 C7 1.385(3) . ?
C6 C17 1.511(3) . ?
C7 C8 1.424(3) . ?
C7 C18 1.500(3) . ?
C8 C9 1.425(3) . ?
C8 C10 1.430(3) . ?
C9 C13 1.435(3) . ?
C10 C11 1.367(4) . ?
C10 H10 0.9300 . ?
C11 C12 1.409(4) . ?
C11 C20 1.519(4) . ?
C12 C13 1.375(4) . ?
C12 H12 0.9300 . ?
C13 O3 1.357(3) . ?
C14 C15 1.314(5) . ?
C14 C16 1.499(5) . ?
C15 H15A 0.9300 . ?
C15 H15B 0.9300 . ?
C16 H16A 0.9600 . ?
C16 H16B 0.9600 . ?
C16 H16C 0.9600 . ?
C17 H17A 0.9600 . ?
C17 H17B 0.9600 . ?
C17 H17C 0.9600 . ?
C18 O2 1.190(4) . ?
C18 O1 1.321(3) . ?
C19 O1 1.449(4) . ?
C19 H19A 0.9600 . ?
C19 H19B 0.9600 . ?
C19 H19C 0.9600 . ?
C20 H20A 0.9600 . ?
C20 H20B 0.9600 . ?
C20 H20C 0.9600 . ?
C21 O3 1.426(3) . ?
C21 H21A 0.9600 . ?
C21 H21B 0.9600 . ?
C21 H21C 0.9600 . ?

loop_
_geom_torsion_atom_site_label_1
_geom_torsion_atom_site_label_2
_geom_torsion_atom_site_label_3
_geom_torsion_atom_site_label_4
_geom_torsion
_geom_torsion_site_symmetry_1
_geom_torsion_site_symmetry_2
_geom_torsion_site_symmetry_3
_geom_torsion_site_symmetry_4
_geom_torsion_publ_flag
C5 C1 C2 C3 18.7(2) . . . . ?
C9 C1 C2 C3 -161.2(2) . . . . ?
C1 C2 C3 C14 -159.4(2) . . . . ?
C1 C2 C3 C4 -29.5(2) . . . . ?
C14 C3 C4 C5 157.3(2) . . . . ?
C2 C3 C4 C5 29.4(2) . . . . ?
C9 C1 C5 C6 -0.3(3) . . . . ?
C2 C1 C5 C6 179.8(2) . . . . ?
C9 C1 C5 C4 179.9(2) . . . . ?
C2 C1 C5 C4 0.1(3) . . . . ?
C3 C4 C5 C1 -18.9(3) . . . . ?
C3 C4 C5 C6 161.3(2) . . . . ?
C1 C5 C6 C7 3.1(3) . . . . ?
C4 C5 C6 C7 -177.2(2) . . . . ?
C1 C5 C6 C17 -178.1(2) . . . . ?
C4 C5 C6 C17 1.6(4) . . . . ?
C5 C6 C7 C8 -2.7(3) . . . . ?
C17 C6 C7 C8 178.6(2) . . . . ?
C5 C6 C7 C18 177.5(2) . . . . ?
C17 C6 C7 C18 -1.3(4) . . . . ?
C6 C7 C8 C9 -0.5(3) . . . . ?
C18 C7 C8 C9 179.4(2) . . . . ?
C6 C7 C8 C10 179.2(2) . . . . ?
C18 C7 C8 C10 -1.0(3) . . . . ?
C5 C1 C9 C8 -2.9(3) . . . . ?
C2 C1 C9 C8 176.9(2) . . . . ?
C5 C1 C9 C13 178.1(2) . . . . ?
C2 C1 C9 C13 -2.1(4) . . . . ?
C7 C8 C9 C1 3.2(3) . . . . ?
C10 C8 C9 C1 -176.4(2) . . . . ?
C7 C8 C9 C13 -177.7(2) . . . . ?
C10 C8 C9 C13 2.7(3) . . . . ?
C7 C8 C10 C11 179.5(2) . . . . ?
C9 C8 C10 C11 -0.9(3) . . . . ?
C8 C10 C11 C12 -1.1(4) . . . . ?
C8 C10 C11 C20 -179.2(2) . . . . ?
C10 C11 C12 C13 1.2(4) . . . . ?
C20 C11 C12 C13 179.3(3) . . . . ?
C11 C12 C13 O3 -178.5(2) . . . . ?
C11 C12 C13 C9 0.7(4) . . . . ?
C1 C9 C13 O3 -4.3(3) . . . . ?
C8 C9 C13 O3 176.7(2) . . . . ?
C1 C9 C13 C12 176.4(2) . . . . ?
C8 C9 C13 C12 -2.6(3) . . . . ?
C4 C3 C14 C15 5.2(5) . . . . ?
C2 C3 C14 C15 128.2(4) . . . . ?
C4 C3 C14 C16 -176.5(3) . . . . ?
C2 C3 C14 C16 -53.5(4) . . . . ?
C6 C7 C18 O2 87.9(4) . . . . ?
C8 C7 C18 O2 -92.0(4) . . . . ?
C6 C7 C18 O1 -91.9(3) . . . . ?
C8 C7 C18 O1 88.3(3) . . . . ?
O2 C18 O1 C19 -0.6(5) . . . . ?
C7 C18 O1 C19 179.1(3) . . . . ?
C12 C13 O3 C21 -10.5(4) . . . . ?
C9 C13 O3 C21 170.3(2) . . . . ?
